data_4502216
loop_
_publ_author_name
'Wang, Guan-Hua'
'Lei, Yong-Qian'
'Wang, Ning'
'He, Ren-Ling'
'Jia, Heng-Qing'
'Hu, Ning-Hai'
'Xu, Jing-Wei'

_publ_section_title
;
 Construction of Metal&#x2212;Organic Frameworks with Tetranuclear Metal
 Clusters: Hydrothermal Synthesis, Structure, and Magnetic Properties
;
_journal_issue 2
_journal_name_full 'Crystal Growth &amp; Design'
_journal_page_first 534
_journal_paper_doi 10.1021/cg900694k
_journal_volume 10
_journal_year 2010
_chemical_formula_sum 'C20 H28 Ni4 O24'
_chemical_formula_weight 887.26
_chemical_name_systematic
; 
 ? 
;
_space_group_IT_number 14
_symmetry_cell_setting monoclinic
_symmetry_space_group_name_Hall '-P 2ybc'
_symmetry_space_group_name_H-M 'P 1 21/c 1'
_atom_sites_solution_hydrogens geom
_atom_sites_solution_primary direct
_atom_sites_solution_secondary difmap
_audit_creation_method SHELXL-97
_cell_angle_alpha 90.00
_cell_angle_beta 112.135(2)
_cell_angle_gamma 90.00
_cell_formula_units_Z 4
_cell_length_a 12.4121(12)
_cell_length_b 19.0669(18)
_cell_length_c 13.6077(14)
_cell_measurement_reflns_used 3084
_cell_measurement_temperature 293(2)
_cell_measurement_theta_max 26.01
_cell_measurement_theta_min 2.68
_cell_volume 2983.1(5)
_computing_cell_refinement 'SAINT-Plus (Bruker, 2007)'
_computing_data_collection 'SMART (Bruker, 2007)'
_computing_data_reduction SAINT-Plus
_computing_molecular_graphics 'SHELXTL (Sheldrick, 2008)'
_computing_publication_material SHELXTL
_computing_structure_refinement 'SHELXL97 (Sheldrick, 2008)'
_computing_structure_solution 'SHELXS97 (Sheldrick, 2008)'
_diffrn_ambient_temperature 293(2)
_diffrn_measured_fraction_theta_full 0.997
_diffrn_measured_fraction_theta_max 0.997
_diffrn_measurement_device_type 'Bruker SMART APEX CCD area detector'
_diffrn_measurement_method '\f and \w scans'
_diffrn_radiation_monochromator graphite
_diffrn_radiation_source 'fine-focus sealed tube'
_diffrn_radiation_type MoK\a
_diffrn_radiation_wavelength 0.71073
_diffrn_reflns_av_R_equivalents 0.0450
_diffrn_reflns_av_sigmaI/netI 0.0543
_diffrn_reflns_limit_h_max 15
_diffrn_reflns_limit_h_min -8
_diffrn_reflns_limit_k_max 23
_diffrn_reflns_limit_k_min -23
_diffrn_reflns_limit_l_max 16
_diffrn_reflns_limit_l_min -16
_diffrn_reflns_number 16635
_diffrn_reflns_theta_full 26.05
_diffrn_reflns_theta_max 26.05
_diffrn_reflns_theta_min 1.77
_exptl_absorpt_coefficient_mu 2.589
_exptl_absorpt_correction_T_max 0.9035
_exptl_absorpt_correction_T_min 0.7464
_exptl_absorpt_correction_type multi-scan
_exptl_absorpt_process_details '(SADABS; Sheldrick, 1996)'
_exptl_crystal_colour green
_exptl_crystal_density_diffrn 1.976
_exptl_crystal_density_method 'not measured'
_exptl_crystal_description prism
_exptl_crystal_F_000 1808
_exptl_crystal_size_max 0.12
_exptl_crystal_size_mid 0.08
_exptl_crystal_size_min 0.04
_refine_diff_density_max 1.160
_refine_diff_density_min -0.604
_refine_diff_density_rms 0.111
_refine_ls_extinction_method none
_refine_ls_goodness_of_fit_ref 1.002
_refine_ls_hydrogen_treatment constr
_refine_ls_matrix_type full
_refine_ls_number_parameters 433
_refine_ls_number_reflns 5882
_refine_ls_number_restraints 0
_refine_ls_restrained_S_all 1.002
_refine_ls_R_factor_all 0.0665
_refine_ls_R_factor_gt 0.0466
_refine_ls_shift/su_max 0.000
_refine_ls_shift/su_mean 0.000
_refine_ls_structure_factor_coef Fsqd
_refine_ls_weighting_details 'calc w=1/[\s^2^(Fo^2^)+(0.0517P)^2^+3.5575P] where P=(Fo^2^+2Fc^2^)/3'
_refine_ls_weighting_scheme calc
_refine_ls_wR_factor_gt 0.1021
_refine_ls_wR_factor_ref 0.1124
_reflns_number_gt 4488
_reflns_number_total 5882
_reflns_threshold_expression >2\s(I)
_cod_data_source_file cg900694k_si_003.cif
_cod_data_source_block 2
_cod_depositor_comments
;
The following automatic conversions were performed:

'_symmetry_cell_setting' value 'Monoclinic' changed to 'monoclinic'
according to /home/saulius/struct/CIF-dictionaries/cif_core.dic
dictionary named 'cif_core.dic' version 2.4.2 from 2011-04-26.

Automatic conversion script
Id: cif_fix_values 1715 2011-07-08 13:25:40Z adriana 
;
_cod_original_sg_symbol_H-M P2(1)/c
_cod_database_code 4502216

loop_
_symmetry_equiv_pos_as_xyz
'x, y, z'
'-x, y+1/2, -z+1/2'
'-x, -y, -z'
'x, -y-1/2, z-1/2'

loop_
_atom_site_label
_atom_site_type_symbol
_atom_site_fract_x
_atom_site_fract_y
_atom_site_fract_z
_atom_site_U_iso_or_equiv
_atom_site_adp_type
_atom_site_occupancy
_atom_site_symmetry_multiplicity
_atom_site_calc_flag
_atom_site_refinement_flags
Ni1 Ni 0.47032(5) -0.08251(3) 0.26965(5) 0.01964(15) Uani 1 1 d .
Ni2 Ni 0.20907(5) -0.06267(3) 0.31462(4) 0.01754(15) Uani 1 1 d .
Ni3 Ni 0.29433(5) 0.03562(3) 0.18083(4) 0.01688(15) Uani 1 1 d .
Ni4 Ni 0.03000(5) 0.05128(3) 0.20973(5) 0.01777(15) Uani 1 1 d .
O1 O 0.5739(3) -0.00217(16) 0.2680(3) 0.0268(8) Uani 1 1 d .
O2 O 0.4441(3) 0.08171(16) 0.1858(3) 0.0247(7) Uani 1 1 d .
O3 O 0.9588(3) 0.10497(16) 0.3128(3) 0.0236(7) Uani 1 1 d .
O4 O 1.1852(3) 0.0308(2) 0.5321(3) 0.0417(10) Uani 1 1 d .
O5 O 1.1487(3) 0.03146(16) 0.3591(2) 0.0219(7) Uani 1 1 d .
O6 O 0.7771(3) 0.34378(16) 0.2496(3) 0.0293(8) Uani 1 1 d .
O7 O 0.5881(3) 0.32378(16) 0.2096(3) 0.0312(8) Uani 1 1 d .
O8 O 0.2844(3) 0.12692(15) 0.2571(3) 0.0239(7) Uani 1 1 d .
O9 O 0.0930(3) 0.14733(15) 0.1966(3) 0.0236(7) Uani 1 1 d .
O10 O 0.4656(2) 0.36551(15) 0.3437(2) 0.0205(7) Uani 1 1 d .
O11 O 0.6524(3) 0.44213(15) 0.3755(2) 0.0217(7) Uani 1 1 d .
O12 O 0.6788(3) 0.4661(2) 0.5420(3) 0.0445(10) Uani 1 1 d .
O13 O 0.0755(3) 0.46917(16) 0.2943(3) 0.0285(8) Uani 1 1 d .
O14 O -0.0529(2) 0.39154(16) 0.1915(2) 0.0238(7) Uani 1 1 d .
O15 O 0.3643(2) -0.02372(15) 0.3188(2) 0.0189(7) Uani 1 1 d .
H15A H 0.4032 0.0066 0.3761 0.023 Uiso 1 1 d .
O16 O 0.1426(2) -0.00872(15) 0.1724(2) 0.0179(7) Uani 1 1 d .
H16A H 0.1092 -0.0325 0.1063 0.021 Uiso 1 1 d .
C1 C 0.5461(4) 0.0590(2) 0.2326(4) 0.0200(10) Uani 1 1 d .
C2 C 0.6441(4) 0.1091(2) 0.2474(3) 0.0167(9) Uani 1 1 d .
C3 C 0.7572(4) 0.0836(2) 0.2768(3) 0.0194(9) Uani 1 1 d .
H3 H 0.7729 0.0361 0.2894 0.023 Uiso 1 1 calc R
C4 C 0.8450(4) 0.1304(2) 0.2867(3) 0.0185(10) Uani 1 1 d .
C5 C 0.8259(4) 0.2013(2) 0.2696(4) 0.0202(10) Uani 1 1 d .
H5 H 0.8868 0.2314 0.2748 0.024 Uiso 1 1 calc R
C6 C 0.7139(4) 0.2271(2) 0.2443(4) 0.0198(10) Uani 1 1 d .
C7 C 0.6226(4) 0.1805(2) 0.2317(4) 0.0211(10) Uani 1 1 d .
H7 H 0.5472 0.1974 0.2128 0.025 Uiso 1 1 calc R
C8 C 1.0182(5) 0.0898(4) 0.4220(4) 0.0462(16) Uani 1 1 d .
H8A H 0.9672 0.0638 0.4480 0.055 Uiso 1 1 calc R
H8B H 1.0392 0.1333 0.4616 0.055 Uiso 1 1 calc R
C9 C 1.1261(4) 0.0475(3) 0.4396(4) 0.0269(11) Uani 1 1 d .
C10 C 0.6900(4) 0.3043(2) 0.2326(4) 0.0205(10) Uani 1 1 d .
C11 C 0.1972(4) 0.1666(2) 0.2363(3) 0.0179(9) Uani 1 1 d .
C12 C 0.2206(4) 0.2437(2) 0.2584(3) 0.0161(9) Uani 1 1 d .
C13 C 0.3334(4) 0.2700(2) 0.2942(3) 0.0183(10) Uani 1 1 d .
H13 H 0.3959 0.2401 0.3047 0.022 Uiso 1 1 calc R
C14 C 0.3517(4) 0.3410(2) 0.3140(3) 0.0178(9) Uani 1 1 d .
C15 C 0.2608(4) 0.3862(2) 0.2997(3) 0.0198(10) Uani 1 1 d .
H15 H 0.2749 0.4337 0.3145 0.024 Uiso 1 1 calc R
C16 C 0.1475(4) 0.3606(2) 0.2630(3) 0.0177(9) Uani 1 1 d .
C17 C 0.1276(4) 0.2894(2) 0.2426(3) 0.0175(9) Uani 1 1 d .
H17 H 0.0520 0.2721 0.2183 0.021 Uiso 1 1 calc R
C18 C 0.5135(4) 0.3996(3) 0.4441(4) 0.0372(13) Uani 1 1 d .
H18A H 0.5313 0.3651 0.5003 0.045 Uiso 1 1 calc R
H18B H 0.4568 0.4320 0.4516 0.045 Uiso 1 1 calc R
C19 C 0.6229(4) 0.4392(3) 0.4547(4) 0.0264(11) Uani 1 1 d .
C20 C 0.0492(4) 0.4108(2) 0.2475(4) 0.0196(10) Uani 1 1 d .
O1W O 0.6134(3) -0.11335(18) 0.4026(3) 0.0330(8) Uani 1 1 d .
H1A H 0.6747 -0.0842 0.4187 0.040 Uiso 1 1 d .
H1B H 0.6451 -0.1576 0.4146 0.040 Uiso 1 1 d .
O2W O 0.2799(3) -0.09348(18) 0.4732(3) 0.0322(8) Uani 1 1 d .
H2A H 0.3526 -0.1023 0.5064 0.039 Uiso 1 1 d .
H2B H 0.2625 -0.0606 0.5089 0.039 Uiso 1 1 d .
O3W O 0.2121(3) 0.08528(18) 0.0321(3) 0.0330(8) Uani 1 1 d .
H3A H 0.2159 0.0602 -0.0231 0.040 Uiso 1 1 d .
H3B H 0.1412 0.1065 0.0079 0.040 Uiso 1 1 d .
O4W O -0.0926(3) 0.0703(2) 0.0643(3) 0.0408(10) Uani 1 1 d .
H4A H -0.1679 0.0689 0.0503 0.049 Uiso 1 1 d .
H4B H -0.0815 0.1034 0.0301 0.049 Uiso 1 1 d .
O5W O 0.4832(3) 0.1031(2) 0.4413(3) 0.0518(11) Uani 1 1 d .
H5A H 0.4325 0.1197 0.3755 0.062 Uiso 1 1 d .
H5B H 0.4516 0.1194 0.4887 0.062 Uiso 1 1 d .
O6W O 0.9721(5) 0.3318(3) 0.4498(4) 0.0807(17) Uani 1 1 d .
H6A H 0.9235 0.3419 0.3817 0.097 Uiso 1 1 d .
H6B H 0.9333 0.2959 0.4719 0.097 Uiso 1 1 d .
O7W O -0.1294(5) 0.2806(4) 0.0294(4) 0.114(2) Uani 1 1 d .
H7A H -0.1102 0.3016 0.0950 0.137 Uiso 1 1 d .
H7B H -0.2025 0.3073 -0.0132 0.137 Uiso 1 1 d .
O8W O 0.6838(7) -0.2577(3) 0.4546(5) 0.127(3) Uani 1 1 d .
H8C H 0.6884 -0.3061 0.4811 0.153 Uiso 1 1 d .
H8D H 0.7290 -0.2588 0.4067 0.153 Uiso 1 1 d .

loop_
_atom_site_aniso_label
_atom_site_aniso_U_11
_atom_site_aniso_U_22
_atom_site_aniso_U_33
_atom_site_aniso_U_23
_atom_site_aniso_U_13
_atom_site_aniso_U_12
Ni1 0.0122(3) 0.0116(3) 0.0357(3) 0.0013(2) 0.0098(3) 0.0000(2)
Ni2 0.0112(3) 0.0117(3) 0.0294(3) 0.0018(2) 0.0074(2) 0.0011(2)
Ni3 0.0111(3) 0.0106(3) 0.0292(3) 0.0004(2) 0.0079(2) 0.0003(2)
Ni4 0.0101(3) 0.0112(3) 0.0309(3) 0.0014(2) 0.0064(2) -0.0002(2)
O1 0.0142(16) 0.0143(18) 0.051(2) 0.0044(15) 0.0113(16) -0.0029(13)
O2 0.0126(16) 0.0179(18) 0.043(2) 0.0035(15) 0.0098(15) -0.0023(13)
O3 0.0127(16) 0.0231(18) 0.0361(19) 0.0020(14) 0.0103(14) 0.0047(13)
O4 0.028(2) 0.060(3) 0.030(2) 0.0083(18) 0.0039(17) 0.0091(19)
O5 0.0197(17) 0.0190(17) 0.0273(17) 0.0002(13) 0.0092(14) 0.0026(13)
O6 0.0165(17) 0.0120(17) 0.058(2) 0.0067(15) 0.0123(16) 0.0009(13)
O7 0.0184(18) 0.0135(17) 0.063(2) -0.0032(16) 0.0170(17) 0.0020(14)
O8 0.0136(16) 0.0115(17) 0.0403(19) -0.0063(14) 0.0031(14) 0.0015(13)
O9 0.0147(17) 0.0110(16) 0.042(2) -0.0006(14) 0.0074(15) -0.0029(13)
O10 0.0119(16) 0.0136(16) 0.0347(18) -0.0028(13) 0.0072(14) -0.0042(12)
O11 0.0188(17) 0.0175(17) 0.0320(18) 0.0035(13) 0.0135(15) -0.0015(13)
O12 0.036(2) 0.059(3) 0.034(2) -0.0117(19) 0.0081(18) -0.020(2)
O13 0.0140(17) 0.0142(18) 0.055(2) -0.0091(15) 0.0108(16) 0.0014(13)
O14 0.0108(16) 0.0201(18) 0.0380(19) -0.0066(14) 0.0062(14) 0.0009(13)
O15 0.0114(15) 0.0151(16) 0.0285(17) -0.0023(13) 0.0055(13) -0.0021(12)
O16 0.0128(15) 0.0140(16) 0.0268(16) -0.0030(12) 0.0074(13) -0.0015(12)
C1 0.017(2) 0.014(2) 0.031(3) -0.0037(19) 0.011(2) -0.0013(18)
C2 0.016(2) 0.013(2) 0.024(2) 0.0002(17) 0.0103(19) -0.0023(18)
C3 0.018(2) 0.011(2) 0.029(2) 0.0019(18) 0.009(2) 0.0038(18)
C4 0.013(2) 0.017(2) 0.028(2) -0.0018(18) 0.011(2) 0.0021(17)
C5 0.013(2) 0.015(2) 0.035(3) 0.0013(19) 0.012(2) 0.0016(18)
C6 0.017(2) 0.014(2) 0.028(2) 0.0008(18) 0.008(2) 0.0008(18)
C7 0.014(2) 0.017(2) 0.034(3) 0.0032(19) 0.011(2) 0.0004(18)
C8 0.031(3) 0.071(5) 0.032(3) -0.004(3) 0.007(3) 0.020(3)
C9 0.016(2) 0.025(3) 0.035(3) -0.001(2) 0.006(2) -0.003(2)
C10 0.018(2) 0.013(2) 0.033(3) 0.0023(19) 0.011(2) 0.0024(19)
C11 0.014(2) 0.015(2) 0.025(2) -0.0014(18) 0.0072(19) -0.0031(18)
C12 0.014(2) 0.010(2) 0.022(2) -0.0028(17) 0.0043(19) -0.0034(17)
C13 0.010(2) 0.014(2) 0.030(2) 0.0008(18) 0.0068(19) 0.0025(17)
C14 0.011(2) 0.017(2) 0.024(2) -0.0047(18) 0.0059(19) -0.0050(17)
C15 0.017(2) 0.013(2) 0.030(2) -0.0003(19) 0.010(2) -0.0014(18)
C16 0.014(2) 0.014(2) 0.026(2) -0.0023(18) 0.0089(19) 0.0015(18)
C17 0.009(2) 0.014(2) 0.030(2) -0.0043(18) 0.0070(19) -0.0006(17)
C18 0.027(3) 0.048(4) 0.035(3) -0.002(3) 0.010(2) -0.015(3)
C19 0.018(3) 0.025(3) 0.032(3) -0.001(2) 0.006(2) -0.002(2)
C20 0.013(2) 0.014(2) 0.033(3) -0.0014(19) 0.010(2) -0.0018(18)
O1W 0.0218(18) 0.032(2) 0.040(2) 0.0049(16) 0.0048(16) -0.0007(16)
O2W 0.0207(18) 0.037(2) 0.0347(19) 0.0091(16) 0.0053(16) 0.0082(16)
O3W 0.033(2) 0.031(2) 0.0313(19) 0.0062(15) 0.0074(16) 0.0025(16)
O4W 0.026(2) 0.041(2) 0.042(2) 0.0112(18) -0.0020(17) -0.0126(17)
O5W 0.029(2) 0.082(3) 0.038(2) -0.009(2) 0.0054(18) 0.012(2)
O6W 0.105(4) 0.061(3) 0.052(3) -0.013(2) 0.002(3) 0.010(3)
O7W 0.123(5) 0.131(6) 0.062(3) -0.021(3) 0.004(3) 0.062(4)
O8W 0.214(8) 0.098(5) 0.101(5) 0.046(4) 0.094(5) 0.075(5)

loop_
_atom_type_symbol
_atom_type_description
_atom_type_scat_dispersion_real
_atom_type_scat_dispersion_imag
_atom_type_scat_source
C C 0.0033 0.0016 'International Tables Vol C Tables 4.2.6.8 and 6.1.1.4'
H H 0.0000 0.0000 'International Tables Vol C Tables 4.2.6.8 and 6.1.1.4'
O O 0.0106 0.0060 'International Tables Vol C Tables 4.2.6.8 and 6.1.1.4'
Ni Ni 0.3393 1.1124 'International Tables Vol C Tables 4.2.6.8 and 6.1.1.4'

loop_
_geom_angle_atom_site_label_1
_geom_angle_atom_site_label_2
_geom_angle_atom_site_label_3
_geom_angle
_geom_angle_site_symmetry_1
_geom_angle_site_symmetry_3
O7 Ni1 O1 163.29(13) 2_645 .
O7 Ni1 O15 97.67(13) 2_645 .
O1 Ni1 O15 94.58(12) . .
O7 Ni1 O11 99.50(13) 2_645 2_645
O1 Ni1 O11 93.51(13) . 2_645
O15 Ni1 O11 81.45(12) . 2_645
O7 Ni1 O1W 81.97(14) 2_645 .
O1 Ni1 O1W 83.40(13) . .
O15 Ni1 O1W 108.48(13) . .
O11 Ni1 O1W 169.76(13) 2_645 .
O7 Ni1 O10 86.70(13) 2_645 2_645
O1 Ni1 O10 86.24(12) . 2_645
O15 Ni1 O10 157.70(11) . 2_645
O11 Ni1 O10 76.25(11) 2_645 2_645
O1W Ni1 O10 93.77(13) . 2_645
O6 Ni2 O15 95.70(12) 2_645 .
O6 Ni2 O16 95.92(13) 2_645 .
O15 Ni2 O16 83.39(11) . .
O6 Ni2 O2W 97.32(14) 2_645 .
O15 Ni2 O2W 92.75(12) . .
O16 Ni2 O2W 166.51(13) . .
O6 Ni2 O14 81.01(13) 2_645 2_545
O15 Ni2 O14 176.64(12) . 2_545
O16 Ni2 O14 97.63(11) . 2_545
O2W Ni2 O14 86.97(13) . 2_545
O6 Ni2 O5 165.34(12) 2_645 1_455
O15 Ni2 O5 96.62(12) . 1_455
O16 Ni2 O5 77.69(11) . 1_455
O2W Ni2 O5 89.98(13) . 1_455
O14 Ni2 O5 86.73(12) 2_545 1_455
O16 Ni3 O2 178.46(13) . .
O16 Ni3 O8 98.67(12) . .
O2 Ni3 O8 81.08(13) . .
O16 Ni3 O15 83.51(12) . .
O2 Ni3 O15 98.02(12) . .
O8 Ni3 O15 95.13(12) . .
O16 Ni3 O3W 91.69(13) . .
O2 Ni3 O3W 86.79(13) . .
O8 Ni3 O3W 90.26(13) . .
O15 Ni3 O3W 173.27(13) . .
O16 Ni3 O11 92.20(11) . 2_645
O2 Ni3 O11 88.28(12) . 2_645
O8 Ni3 O11 166.39(12) . 2_645
O15 Ni3 O11 77.89(12) . 2_645
O3W Ni3 O11 97.63(13) . 2_645
O16 Ni4 O4W 101.10(15) . .
O16 Ni4 O9 99.42(12) . .
O4W Ni4 O9 85.71(13) . .
O16 Ni4 O13 93.27(12) . 2_545
O4W Ni4 O13 82.63(14) . 2_545
O9 Ni4 O13 164.20(12) . 2_545
O16 Ni4 O5 80.62(12) . 1_455
O4W Ni4 O5 177.68(14) . 1_455
O9 Ni4 O5 95.56(12) . 1_455
O13 Ni4 O5 95.75(13) 2_545 1_455
O16 Ni4 O3 156.83(12) . 1_455
O4W Ni4 O3 102.01(14) . 1_455
O9 Ni4 O3 84.00(12) . 1_455
O13 Ni4 O3 88.03(13) 2_545 1_455
O5 Ni4 O3 76.23(12) 1_455 1_455
C1 O1 Ni1 128.9(3) . .
C1 O2 Ni3 126.9(3) . .
C4 O3 C8 114.3(3) . .
C4 O3 Ni4 127.8(3) . 1_655
C8 O3 Ni4 113.7(3) . 1_655
C9 O5 Ni4 120.2(3) . 1_655
C9 O5 Ni2 132.0(3) . 1_655
Ni4 O5 Ni2 94.14(12) 1_655 1_655
C10 O6 Ni2 130.7(3) . 2_655
C10 O7 Ni1 128.7(3) . 2_655
C11 O8 Ni3 127.2(3) . .
C11 O9 Ni4 126.7(3) . .
C14 O10 C18 116.2(3) . .
C14 O10 Ni1 122.5(3) . 2_655
C18 O10 Ni1 109.5(3) . 2_655
C19 O11 Ni1 117.7(3) . 2_655
C19 O11 Ni3 124.8(3) . 2_655
Ni1 O11 Ni3 93.63(12) 2_655 2_655
C20 O13 Ni4 128.7(3) . 2
C20 O14 Ni2 127.2(3) . 2
Ni1 O15 Ni2 120.84(14) . .
Ni1 O15 Ni3 96.05(12) . .
Ni2 O15 Ni3 95.97(12) . .
Ni1 O15 H15A 114.7 . .
Ni2 O15 H15A 115.4 . .
Ni3 O15 H15A 108.8 . .
Ni4 O16 Ni3 117.85(14) . .
Ni4 O16 Ni2 96.71(12) . .
Ni3 O16 Ni2 96.90(12) . .
Ni4 O16 H16A 114.4 . .
Ni3 O16 H16A 108.4 . .
Ni2 O16 H16A 121.7 . .
O2 C1 O1 126.1(4) . .
O2 C1 C2 117.3(4) . .
O1 C1 C2 116.6(4) . .
C7 C2 C3 120.0(4) . .
C7 C2 C1 120.3(4) . .
C3 C2 C1 119.7(4) . .
C4 C3 C2 118.5(4) . .
C4 C3 H3 120.7 . .
C2 C3 H3 120.7 . .
C3 C4 C5 122.8(4) . .
C3 C4 O3 119.0(4) . .
C5 C4 O3 118.2(4) . .
C4 C5 C6 118.7(4) . .
C4 C5 H5 120.6 . .
C6 C5 H5 120.6 . .
C5 C6 C7 119.6(4) . .
C5 C6 C10 120.9(4) . .
C7 C6 C10 119.5(4) . .
C2 C7 C6 120.3(4) . .
C2 C7 H7 119.8 . .
C6 C7 H7 119.8 . .
O3 C8 C9 110.9(4) . .
O3 C8 H8A 109.5 . .
C9 C8 H8A 109.5 . .
O3 C8 H8B 109.5 . .
C9 C8 H8B 109.5 . .
H8A C8 H8B 108.0 . .
O4 C9 O5 125.3(5) . .
O4 C9 C8 116.9(5) . .
O5 C9 C8 117.8(4) . .
O7 C10 O6 126.1(4) . .
O7 C10 C6 117.6(4) . .
O6 C10 C6 116.3(4) . .
O9 C11 O8 125.3(4) . .
O9 C11 C12 117.5(4) . .
O8 C11 C12 117.2(4) . .
C13 C12 C17 119.5(4) . .
C13 C12 C11 120.9(4) . .
C17 C12 C11 119.5(4) . .
C14 C13 C12 119.5(4) . .
C14 C13 H13 120.3 . .
C12 C13 H13 120.3 . .
C15 C14 C13 121.3(4) . .
C15 C14 O10 121.3(4) . .
C13 C14 O10 117.3(4) . .
C14 C15 C16 119.8(4) . .
C14 C15 H15 120.1 . .
C16 C15 H15 120.1 . .
C17 C16 C15 119.6(4) . .
C17 C16 C20 121.4(4) . .
C15 C16 C20 119.1(4) . .
C16 C17 C12 120.3(4) . .
C16 C17 H17 119.8 . .
C12 C17 H17 119.8 . .
O10 C18 C19 110.7(4) . .
O10 C18 H18A 109.5 . .
C19 C18 H18A 109.5 . .
O10 C18 H18B 109.5 . .
C19 C18 H18B 109.5 . .
H18A C18 H18B 108.1 . .
O12 C19 O11 124.2(4) . .
O12 C19 C18 117.1(4) . .
O11 C19 C18 118.7(4) . .
O13 C20 O14 124.8(4) . .
O13 C20 C16 116.6(4) . .
O14 C20 C16 118.5(4) . .
Ni1 O1W H1A 113.7 . .
Ni1 O1W H1B 125.5 . .
H1A O1W H1B 105.0 . .
Ni2 O2W H2A 123.3 . .
Ni2 O2W H2B 106.2 . .
H2A O2W H2B 106.3 . .
Ni3 O3W H3A 113.5 . .
Ni3 O3W H3B 126.7 . .
H3A O3W H3B 106.2 . .
Ni4 O4W H4A 123.4 . .
Ni4 O4W H4B 117.6 . .
H4A O4W H4B 106.8 . .
H5A O5W H5B 104.1 . .
H6A O6W H6B 104.7 . .
H7A O7W H7B 100.7 . .
H8C O8W H8D 104.3 . .

loop_
_geom_bond_atom_site_label_1
_geom_bond_atom_site_label_2
_geom_bond_distance
_geom_bond_site_symmetry_2
Ni1 O7 1.988(3) 2_645
Ni1 O1 2.005(3) .
Ni1 O15 2.024(3) .
Ni1 O11 2.044(3) 2_645
Ni1 O1W 2.086(3) .
Ni1 O10 2.218(3) 2_645
Ni2 O6 2.022(3) 2_645
Ni2 O15 2.045(3) .
Ni2 O16 2.069(3) .
Ni2 O2W 2.084(3) .
Ni2 O14 2.099(3) 2_545
Ni2 O5 2.119(3) 1_455
Ni3 O16 2.028(3) .
Ni3 O2 2.034(3) .
Ni3 O8 2.054(3) .
Ni3 O15 2.081(3) .
Ni3 O3W 2.116(3) .
Ni3 O11 2.141(3) 2_645
Ni4 O16 2.014(3) .
Ni4 O4W 2.023(3) .
Ni4 O9 2.025(3) .
Ni4 O13 2.029(3) 2_545
Ni4 O5 2.047(3) 1_455
Ni4 O3 2.175(3) 1_455
O1 C1 1.260(5) .
O2 C1 1.260(5) .
O3 C4 1.407(5) .
O3 C8 1.418(6) .
O4 C9 1.237(6) .
O5 C9 1.266(6) .
O6 C10 1.264(5) .
O7 C10 1.240(5) .
O8 C11 1.262(5) .
O9 C11 1.255(5) .
O10 C14 1.396(5) .
O10 C18 1.426(6) .
O11 C19 1.262(5) .
O12 C19 1.240(6) .
O13 C20 1.262(5) .
O14 C20 1.262(5) .
O15 H15A 0.9447 .
O16 H16A 0.9521 .
C1 C2 1.498(6) .
C2 C7 1.388(6) .
C2 C3 1.394(6) .
C3 C4 1.375(6) .
C3 H3 0.9300 .
C4 C5 1.377(6) .
C5 C6 1.390(6) .
C5 H5 0.9300 .
C6 C7 1.399(6) .
C6 C10 1.499(6) .
C7 H7 0.9300 .
C8 C9 1.503(7) .
C8 H8A 0.9700 .
C8 H8B 0.9700 .
C11 C12 1.505(6) .
C12 C13 1.391(6) .
C12 C17 1.397(6) .
C13 C14 1.382(6) .
C13 H13 0.9300 .
C14 C15 1.375(6) .
C15 C16 1.391(6) .
C15 H15 0.9300 .
C16 C17 1.390(6) .
C16 C20 1.501(6) .
C17 H17 0.9300 .
C18 C19 1.512(6) .
C18 H18A 0.9700 .
C18 H18B 0.9700 .
O1W H1A 0.9002 .
O1W H1B 0.9194 .
O2W H2A 0.8597 .
O2W H2B 0.8696 .
O3W H3A 0.9074 .
O3W H3B 0.9105 .
O4W H4A 0.8816 .
O4W H4B 0.8269 .
O5W H5A 0.9349 .
O5W H5B 0.9256 .
O6W H6A 0.9155 .
O6W H6B 0.9490 .
O7W H7A 0.9240 .
O7W H7B 1.0108 .
O8W H8C 0.9851 .
O8W H8D 1.0083 .

loop_
_geom_hbond_atom_site_label_D
_geom_hbond_atom_site_label_H
_geom_hbond_atom_site_label_A
_geom_hbond_distance_DH
_geom_hbond_distance_HA
_geom_hbond_distance_DA
_geom_hbond_angle_DHA
_geom_hbond_site_symmetry_A
O15 H15A O5W 0.94 2.12 2.992(5) 153 .
O16 H16A O4W 0.95 2.36 3.260(5) 157 3
O1W H1A O4 0.90 1.91 2.801(5) 172 3_756
O1W H1B O8W 0.92 1.99 2.894(7) 166 .
O2W H2A O5W 0.86 1.89 2.730(5) 166 3_656
O2W H2B O4 0.87 2.07 2.889(5) 157 1_455
O3W H3A O12 0.91 2.29 3.008(5) 136 2_645
O3W H3A O13 0.91 2.50 3.208(5) 135 4_565
O3W H3B O6W 0.91 2.27 3.180(6) 175 4_465
O4W H4A O12 0.88 1.98 2.824(5) 160 4_465
O4W H4B O6W 0.83 1.93 2.739(6) 167 4_465
O5W H5A O8 0.93 1.94 2.814(5) 155 .
O5W H5B O1W 0.93 1.94 2.812(5) 157 3_656
O6W H6A O6 0.92 2.02 2.892(6) 159 .
O6W H6B O7W 0.95 1.95 2.895(8) 173 4_666
O7W H7A O14 0.92 2.11 2.944(6) 149 .
O7W H7B O2W 1.01 2.28 3.034(6) 130 2
O8W H8C O3W 0.99 2.45 3.239(7) 136 2_645
